data_7228838
loop_
_publ_author_name
'Lopez, Jordan R.'
'Martin, Lee'
'Wallis, John D.'
'Akutsu, Hiroki'
'Yamada, Jun-ichi'
'Nakatsuji, Shin-ichi'
'Wilson, Claire'
'Christensen, Jeppe'
'Coles, Simon J.'

_publ_section_title
;
 New semiconducting radical-cation salts of chiral
 bis(2-hydroxylpropylthio)ethylenedithio TTF
;
_journal_name_full CrystEngComm
_journal_paper_doi 10.1039/C7CE01014A
_journal_year 2017
_chemical_absolute_configuration syn
_chemical_formula_sum 'C14 H18 Br O2 S8'
_chemical_formula_weight 554.67
_chemical_name_systematic
;
(S,S)-Bis(2-hydroxypropylthio)(ethylenedithio)
tetrathiafulvalene)  bromide
;
_space_group_crystal_system monoclinic
_space_group_IT_number 4
_space_group_name_Hall 'P 2yb'
_space_group_name_H-M_alt 'P 1 21 1'
_symmetry_space_group_name_Hall 'P 2yb'
_symmetry_space_group_name_H-M 'P 1 21 1'
_atom_sites_solution_hydrogens mixed
_audit_creation_method SHELXL-2014
_audit_update_record
;
2017-05-10 deposited with the CCDC.
2017-07-21 downloaded from the CCDC.
;
_cell_angle_alpha 90
_cell_angle_beta 97.857(2)
_cell_angle_gamma 90
_cell_formula_units_Z 4
_cell_length_a 9.8310(2)
_cell_length_b 19.9437(4)
_cell_length_c 10.6022(2)
_cell_measurement_reflns_used 4596
_cell_measurement_temperature 150(2)
_cell_measurement_theta_max 29
_cell_measurement_theta_min 3
_cell_volume 2059.22(7)
_computing_cell_refinement 'CrysAlisPro, (Agilent, 2011)'
_computing_data_collection 'Xcalibur, (Oxford Diffraction, 2002)'
_computing_data_reduction 'CrysAlisPro, (Agilent, 2011)'
_computing_structure_refinement
;
CRYSTALS(Betteridge et al.,2003),SHELXL-2014(Sheldrick, 2014)
;
_computing_structure_solution 'SIR92 (Altomare et al., 1994)'
_diffrn_ambient_temperature 150(2)
_diffrn_measured_fraction_theta_full 0.980
_diffrn_measured_fraction_theta_max 0.854
_diffrn_measurement_device Area
_diffrn_measurement_device_type 'Oxford Diffraction XCALIBUR'
_diffrn_measurement_method \w/2\q
_diffrn_radiation_monochromator graphite
_diffrn_radiation_type 'Mo K\a'
_diffrn_radiation_wavelength 0.71073
_diffrn_reflns_av_R_equivalents 0.0218
_diffrn_reflns_av_unetI/netI 0.0452
_diffrn_reflns_Laue_measured_fraction_full 0.980
_diffrn_reflns_Laue_measured_fraction_max 0.854
_diffrn_reflns_limit_h_max 11
_diffrn_reflns_limit_h_min -13
_diffrn_reflns_limit_k_max 26
_diffrn_reflns_limit_k_min -21
_diffrn_reflns_limit_l_max 14
_diffrn_reflns_limit_l_min -7
_diffrn_reflns_number 10669
_diffrn_reflns_point_group_measured_fraction_full 0.774
_diffrn_reflns_point_group_measured_fraction_max 0.662
_diffrn_reflns_theta_full 27.000
_diffrn_reflns_theta_max 29.029
_diffrn_reflns_theta_min 2.924
_exptl_absorpt_coefficient_mu 2.815
_exptl_absorpt_correction_T_max 0.84
_exptl_absorpt_correction_T_min 0.71
_exptl_absorpt_correction_type analytical
_exptl_absorpt_process_details
; 
 Analytical Absorption (De Meulenaer & Tompa, 1965) 
;
_exptl_crystal_colour black
_exptl_crystal_density_diffrn 1.789
_exptl_crystal_description plate
_exptl_crystal_F_000 1124
_exptl_crystal_size_max 0.372
_exptl_crystal_size_mid 0.082
_exptl_crystal_size_min 0.060
_refine_diff_density_max 0.832
_refine_diff_density_min -0.483
_refine_diff_density_rms 0.086
_refine_ls_abs_structure_details
;
 Flack x determined using 2202 quotients [(I+)-(I-)]/[(I+)+(I-)]
 (Parsons, Flack and Wagner, Acta Cryst. B69 (2013) 249-259).
;
_refine_ls_abs_structure_Flack 0.002(6)
_refine_ls_extinction_method none
_refine_ls_goodness_of_fit_ref 1.040
_refine_ls_hydrogen_treatment mixed
_refine_ls_matrix_type full
_refine_ls_number_parameters 471
_refine_ls_number_reflns 7282
_refine_ls_number_restraints 6
_refine_ls_restrained_S_all 1.039
_refine_ls_R_factor_all 0.0375
_refine_ls_R_factor_gt 0.0342
_refine_ls_shift/su_max 0.001
_refine_ls_shift/su_mean 0.000
_refine_ls_structure_factor_coef Fsqd
_refine_ls_weighting_details 'w=1/[\s^2^(Fo^2^)+(0.0329P)^2^+0.5662P] where P=(Fo^2^+2Fc^2^)/3'
_refine_ls_weighting_scheme calc
_refine_ls_wR_factor_gt 0.0741
_refine_ls_wR_factor_ref 0.0759
_reflns_Friedel_coverage 0.509
_reflns_Friedel_fraction_full 0.556
_reflns_Friedel_fraction_max 0.459
_reflns_number_gt 6862
_reflns_number_total 7282
_reflns_threshold_expression 'I > 2\s(I)'
_cod_depositor_comments
;

2017-11-03
Z value and formula fixed to values more according to usual
chemical conventions.                 miguel
;
_cod_original_formula_sum 'C28 H36 Br2 O4 S16'
_cod_original_formula_weight 1109.35
_cod_original_formula_units_Z 2
_cod_data_source_file c7ce01014a2.cif
_cod_data_source_block 6
_cod_database_code 7228838
_shelx_space_group_comment
;
The symmetry employed for this shelxl refinement is uniquely defined
by the following loop, which should always be used as a source of
symmetry information in preference to the above space-group names.
They are only intended as comments.
;
_shelxl_version_number 2014-3

loop_
_space_group_symop_operation_xyz
'x, y, z'
'-x, y+1/2, -z'

loop_
_atom_site_label
_atom_site_type_symbol
_atom_site_fract_x
_atom_site_fract_y
_atom_site_fract_z
_atom_site_U_iso_or_equiv
_atom_site_adp_type
_atom_site_occupancy
_atom_site_site_symmetry_order
_atom_site_calc_flag
_atom_site_refinement_flags_posn
_atom_site_refinement_flags_adp
Br1 Br -0.19334(6) -0.84976(3) -0.50717(5) 0.02559(14) Uani 1 1 d . .
Br2 Br -0.79595(5) -0.57204(3) -1.01467(6) 0.02808(15) Uani 1 1 d . .
S1 S -1.02464(13) -0.83133(7) -0.87998(14) 0.0217(3) Uani 1 1 d . .
S2 S -0.82840(15) -0.93011(8) -0.64640(15) 0.0262(3) Uani 1 1 d . .
S3 S -0.81123(13) -0.72924(7) -0.80440(13) 0.0173(3) Uani 1 1 d . .
S4 S -0.64687(13) -0.81491(7) -0.61899(13) 0.0182(3) Uani 1 1 d . .
S5 S -0.58781(12) -0.60591(7) -0.71352(13) 0.0177(3) Uani 1 1 d . .
S6 S -0.44303(14) -0.70095(7) -0.53198(14) 0.0203(3) Uani 1 1 d . .
S7 S -0.39601(15) -0.49190(8) -0.61811(16) 0.0264(3) Uani 1 1 d . .
S8 S -0.23110(13) -0.59977(7) -0.42683(13) 0.0195(3) Uani 1 1 d . .
S9 S -0.14129(15) -0.49095(8) -0.85178(15) 0.0245(3) Uani 1 1 d . .
S10 S 0.05158(13) -0.59430(7) -0.62339(15) 0.0221(3) Uani 1 1 d . .
S11 S -0.31699(13) -0.60831(7) -0.89805(14) 0.0188(3) Uani 1 1 d . .
S12 S -0.15949(13) -0.69497(7) -0.71096(13) 0.0173(3) Uani 1 1 d . .
S13 S -0.52771(13) -0.72308(7) -0.98345(14) 0.0194(3) Uani 1 1 d . .
S14 S -0.37893(13) -0.81586(7) -0.80149(13) 0.0176(3) Uani 1 1 d . .
S15 S -0.73854(13) -0.82592(7) -1.08321(14) 0.0193(3) Uani 1 1 d . .
S16 S -0.56739(13) -0.93129(7) -0.88458(14) 0.0199(3) Uani 1 1 d . .
O1 O -0.5482(4) -0.3599(2) -0.6532(4) 0.0316(10) Uani 1 1 d D .
O2 O -0.1240(4) -0.5822(2) -0.1461(4) 0.0278(9) Uani 1 1 d D .
O3 O -0.9603(4) -0.8085(2) -1.2783(4) 0.0308(10) Uani 1 1 d D .
O4 O -0.4811(4) -1.0778(2) -0.8407(4) 0.0280(10) Uani 1 1 d D .
C1 C -1.0122(6) -0.9217(3) -0.8661(6) 0.0267(14) Uani 1 1 d . .
H1B H -1.0954 -0.9420 -0.9143 0.032 Uiso 1 1 calc R U
H1A H -0.9321 -0.9371 -0.9056 0.032 Uiso 1 1 calc R U
C2 C -0.9977(5) -0.9462(3) -0.7319(6) 0.0242(13) Uani 1 1 d . .
H2B H -1.0158 -0.9950 -0.7319 0.029 Uiso 1 1 calc R U
H2A H -1.0672 -0.9238 -0.6871 0.029 Uiso 1 1 calc R U
C3 C -0.8737(5) -0.8097(3) -0.7829(5) 0.0165(11) Uani 1 1 d . .
C4 C -0.7996(5) -0.8485(3) -0.6947(5) 0.0177(11) Uani 1 1 d . .
C5 C -0.6701(5) -0.7367(3) -0.6894(5) 0.0157(11) Uani 1 1 d . .
C6 C -0.5786(5) -0.6862(3) -0.6511(5) 0.0183(12) Uani 1 1 d . .
C7 C -0.4480(5) -0.5753(3) -0.6117(5) 0.0160(11) Uani 1 1 d . .
C8 C -0.3814(5) -0.6189(3) -0.5264(5) 0.0167(11) Uani 1 1 d . .
C9 C -0.4947(5) -0.4575(3) -0.7614(5) 0.0217(12) Uani 1 1 d . .
H9A H -0.4330 -0.4312 -0.8088 0.026 Uiso 1 1 calc R U
H9B H -0.5332 -0.4948 -0.8169 0.026 Uiso 1 1 calc R U
C10 C -0.6106(5) -0.4131(3) -0.7309(5) 0.0214(12) Uani 1 1 d . .
H10 H -0.6721 -0.4394 -0.6816 0.026 Uiso 1 1 calc DR U
C11 C -0.6938(6) -0.3861(3) -0.8511(6) 0.0304(15) Uani 1 1 d . .
H11A H -0.7758 -0.3633 -0.8293 0.046 Uiso 1 1 calc R U
H11C H -0.7215 -0.4233 -0.9094 0.046 Uiso 1 1 calc R U
H11B H -0.6379 -0.3543 -0.8922 0.046 Uiso 1 1 calc R U
C12 C -0.2363(6) -0.6583(3) -0.2956(6) 0.0227(13) Uani 1 1 d . .
H12A H -0.3209 -0.6511 -0.2565 0.027 Uiso 1 1 calc R U
H12B H -0.2369 -0.7049 -0.3276 0.027 Uiso 1 1 calc R U
C13 C -0.1106(5) -0.6470(3) -0.1970(5) 0.0208(12) Uani 1 1 d . .
H13 H -0.0257 -0.6490 -0.2392 0.025 Uiso 1 1 calc R U
C14 C -0.1043(6) -0.7004(3) -0.0950(6) 0.0292(14) Uani 1 1 d . .
H14B H -0.0289 -0.6904 -0.0271 0.044 Uiso 1 1 calc R U
H14C H -0.0886 -0.7443 -0.1322 0.044 Uiso 1 1 calc R U
H14A H -0.1913 -0.7012 -0.0595 0.044 Uiso 1 1 calc R U
C15 C 0.0227(8) -0.4758(4) -0.7543(8) 0.050(2) Uani 1 1 d . .
H15A H 0.0963 -0.4930 -0.8007 0.060 Uiso 1 1 calc R U
H15B H 0.0356 -0.4267 -0.7453 0.060 Uiso 1 1 calc R U
C16 C 0.0407(8) -0.5048(4) -0.6296(8) 0.050(2) Uani 1 1 d . .
H16A H -0.0370 -0.4905 -0.5855 0.060 Uiso 1 1 calc R U
H16B H 0.1257 -0.4861 -0.5814 0.060 Uiso 1 1 calc R U
C17 C -0.1700(5) -0.5741(3) -0.8134(5) 0.0173(11) Uani 1 1 d . .
C18 C -0.0967(5) -0.6142(3) -0.7254(5) 0.0162(11) Uani 1 1 d . .
C19 C -0.2989(5) -0.6859(3) -0.8280(5) 0.0159(11) Uani 1 1 d . .
C20 C -0.3911(5) -0.7368(3) -0.8661(5) 0.0168(11) Uani 1 1 d . .
C21 C -0.5868(5) -0.8049(3) -0.9873(5) 0.0164(11) Uani 1 1 d . .
C22 C -0.5180(5) -0.8488(3) -0.9017(5) 0.0168(11) Uani 1 1 d . .
C23 C -0.7389(6) -0.7653(3) -1.2117(6) 0.0255(13) Uani 1 1 d . .
H23B H -0.7690 -0.7209 -1.1841 0.031 Uiso 1 1 calc R U
H23A H -0.6451 -0.7606 -1.2348 0.031 Uiso 1 1 calc R U
C24 C -0.8360(6) -0.7897(3) -1.3253(5) 0.0237(13) Uani 1 1 d . .
H24 H -0.7956 -0.8299 -1.3626 0.028 Uiso 1 1 calc R U
C25 C -0.8605(6) -0.7353(3) -1.4252(6) 0.0301(14) Uani 1 1 d . .
H25C H -0.9169 -0.7531 -1.5012 0.045 Uiso 1 1 calc R U
H25A H -0.7723 -0.7199 -1.4477 0.045 Uiso 1 1 calc R U
H25B H -0.9083 -0.6976 -1.3914 0.045 Uiso 1 1 calc R U
C26 C -0.4230(5) -0.9629(3) -0.7754(5) 0.0210(12) Uani 1 1 d . .
H26B H -0.3392 -0.9633 -0.8177 0.025 Uiso 1 1 calc R U
H26A H -0.4061 -0.9335 -0.6997 0.025 Uiso 1 1 calc R U
C27 C -0.4561(5) -1.0342(3) -0.7350(6) 0.0224(12) Uani 1 1 d . .
H27 H -0.5413 -1.0322 -0.6933 0.027 Uiso 1 1 calc R U
C28 C -0.3397(6) -1.0591(3) -0.6371(6) 0.0310(15) Uani 1 1 d . .
H28B H -0.3621 -1.1039 -0.6080 0.046 Uiso 1 1 calc R U
H28C H -0.3272 -1.0283 -0.5645 0.046 Uiso 1 1 calc R U
H28A H -0.2548 -1.0612 -0.6758 0.046 Uiso 1 1 calc R U
H1 H -0.604(3) -0.3465(11) -0.604(3) 0.07(3) Uiso 1 1 d D .
H2 H -0.057(3) -0.573(3) -0.089(3) 0.037(19) Uiso 1 1 d D .
H3 H -1.017(5) -0.821(3) -1.342(4) 0.07(3) Uiso 1 1 d D .
H4 H -0.403(2) -1.084(3) -0.865(5) 0.032(18) Uiso 1 1 d D .

loop_
_atom_site_aniso_label
_atom_site_aniso_U_11
_atom_site_aniso_U_22
_atom_site_aniso_U_33
_atom_site_aniso_U_23
_atom_site_aniso_U_13
_atom_site_aniso_U_12
Br1 0.0255(3) 0.0291(4) 0.0208(3) 0.0032(3) -0.0018(2) 0.0013(3)
Br2 0.0260(3) 0.0284(4) 0.0289(3) 0.0045(3) 0.0003(2) 0.0032(3)
S1 0.0171(6) 0.0200(8) 0.0263(8) 0.0017(6) -0.0031(5) -0.0022(6)
S2 0.0269(7) 0.0172(8) 0.0327(9) 0.0086(7) -0.0021(6) -0.0042(6)
S3 0.0162(6) 0.0142(7) 0.0204(7) 0.0014(6) -0.0016(5) 0.0009(5)
S4 0.0192(6) 0.0164(7) 0.0177(7) 0.0020(6) -0.0019(5) 0.0010(5)
S5 0.0152(6) 0.0174(7) 0.0193(7) 0.0027(6) -0.0016(5) 0.0001(5)
S6 0.0211(6) 0.0170(8) 0.0209(7) 0.0022(6) -0.0039(5) -0.0020(6)
S7 0.0259(7) 0.0191(8) 0.0309(8) 0.0054(7) -0.0075(6) -0.0044(6)
S8 0.0191(6) 0.0194(8) 0.0185(7) 0.0028(6) -0.0031(5) -0.0032(6)
S9 0.0274(7) 0.0170(8) 0.0286(8) 0.0067(7) 0.0022(6) -0.0032(6)
S10 0.0180(6) 0.0185(8) 0.0284(8) -0.0004(7) -0.0016(6) -0.0040(6)
S11 0.0201(6) 0.0161(7) 0.0193(7) 0.0020(6) -0.0005(5) 0.0002(6)
S12 0.0161(6) 0.0133(7) 0.0215(7) 0.0006(6) -0.0006(5) -0.0004(5)
S13 0.0209(6) 0.0153(8) 0.0203(7) 0.0029(6) -0.0033(5) -0.0016(5)
S14 0.0156(6) 0.0147(7) 0.0214(7) 0.0020(6) -0.0017(5) -0.0004(5)
S15 0.0184(6) 0.0188(8) 0.0193(7) 0.0022(6) -0.0024(5) -0.0035(5)
S16 0.0185(6) 0.0148(7) 0.0248(7) 0.0022(6) -0.0028(5) -0.0023(5)
O1 0.030(2) 0.025(3) 0.038(3) -0.012(2) 0.001(2) -0.0034(19)
O2 0.031(2) 0.020(2) 0.030(2) -0.001(2) -0.0069(19) -0.0018(19)
O3 0.025(2) 0.045(3) 0.021(2) 0.003(2) -0.0023(17) -0.011(2)
O4 0.027(2) 0.021(2) 0.036(2) -0.005(2) 0.0028(18) -0.0066(18)
C1 0.030(3) 0.020(3) 0.028(3) -0.006(3) -0.003(3) -0.006(3)
C2 0.023(3) 0.021(3) 0.029(3) 0.000(3) 0.002(2) -0.006(2)
C3 0.015(2) 0.018(3) 0.017(3) -0.001(2) 0.003(2) -0.001(2)
C4 0.018(2) 0.016(3) 0.019(3) -0.001(3) 0.002(2) -0.001(2)
C5 0.016(2) 0.020(3) 0.011(3) 0.000(2) 0.001(2) 0.000(2)
C6 0.018(2) 0.015(3) 0.021(3) 0.002(3) -0.002(2) 0.002(2)
C7 0.014(2) 0.019(3) 0.015(3) -0.002(3) 0.0020(19) -0.002(2)
C8 0.020(2) 0.014(3) 0.016(3) 0.000(2) -0.001(2) -0.003(2)
C9 0.027(3) 0.019(3) 0.019(3) 0.008(3) 0.004(2) -0.001(2)
C10 0.020(3) 0.024(3) 0.020(3) -0.006(3) 0.001(2) -0.007(2)
C11 0.027(3) 0.031(4) 0.033(4) 0.005(3) 0.003(3) 0.006(3)
C12 0.024(3) 0.019(3) 0.023(3) 0.007(3) -0.004(2) 0.000(2)
C13 0.020(3) 0.021(3) 0.020(3) 0.004(3) -0.001(2) 0.003(2)
C14 0.039(3) 0.022(3) 0.025(3) 0.008(3) 0.001(3) 0.009(3)
C15 0.060(5) 0.023(4) 0.059(5) 0.003(4) -0.020(4) -0.017(4)
C16 0.053(4) 0.024(4) 0.067(6) 0.010(4) -0.014(4) -0.007(3)
C17 0.023(2) 0.016(3) 0.013(2) -0.002(2) 0.004(2) -0.004(2)
C18 0.017(2) 0.012(3) 0.020(3) 0.000(2) 0.003(2) 0.001(2)
C19 0.016(2) 0.014(3) 0.018(3) -0.002(2) 0.003(2) -0.002(2)
C20 0.018(2) 0.015(3) 0.018(3) -0.001(2) 0.002(2) 0.000(2)
C21 0.016(2) 0.016(3) 0.017(3) -0.002(2) 0.000(2) -0.001(2)
C22 0.014(2) 0.015(3) 0.021(3) -0.004(3) 0.002(2) 0.000(2)
C23 0.027(3) 0.026(3) 0.023(3) 0.006(3) 0.000(2) -0.004(3)
C24 0.027(3) 0.025(3) 0.019(3) 0.001(3) 0.003(2) -0.002(2)
C25 0.032(3) 0.034(4) 0.024(3) 0.007(3) 0.003(3) 0.006(3)
C26 0.019(3) 0.016(3) 0.026(3) 0.001(3) -0.003(2) -0.002(2)
C27 0.021(3) 0.018(3) 0.029(3) 0.005(3) 0.007(2) -0.001(2)
C28 0.033(3) 0.031(4) 0.028(3) 0.008(3) 0.000(3) 0.005(3)

loop_
_atom_type_symbol
_atom_type_description
_atom_type_scat_dispersion_real
_atom_type_scat_dispersion_imag
_atom_type_scat_source
C C 0.0033 0.0016 'International Tables Vol C Tables 4.2.6.8 and 6.1.1.4'
H H 0.0000 0.0000 'International Tables Vol C Tables 4.2.6.8 and 6.1.1.4'
O O 0.0106 0.0060 'International Tables Vol C Tables 4.2.6.8 and 6.1.1.4'
S S 0.1246 0.1234 'International Tables Vol C Tables 4.2.6.8 and 6.1.1.4'
Br Br -0.2901 2.4595 'International Tables Vol C Tables 4.2.6.8 and 6.1.1.4'

loop_
_geom_angle_atom_site_label_1
_geom_angle_atom_site_label_2
_geom_angle_atom_site_label_3
_geom_angle
C3 S1 C1 99.0(3)
C4 S2 C2 101.2(3)
C5 S3 C3 95.2(3)
C5 S4 C4 95.4(3)
C6 S5 C7 95.3(3)
C6 S6 C8 95.4(3)
C7 S7 C9 105.4(3)
C8 S8 C12 102.3(3)
C17 S9 C15 100.7(3)
C18 S10 C16 99.4(3)
C19 S11 C17 95.8(3)
C19 S12 C18 95.5(3)
C20 S13 C21 95.4(3)
C20 S14 C22 95.6(3)
C21 S15 C23 101.0(3)
C22 S16 C26 101.0(2)
C2 C1 S1 113.5(4)
C1 C2 S2 112.4(4)
C4 C3 S1 127.2(4)
C4 C3 S3 116.9(4)
S1 C3 S3 115.9(3)
C3 C4 S4 116.8(4)
C3 C4 S2 130.2(4)
S4 C4 S2 112.9(3)
C6 C5 S3 125.2(4)
C6 C5 S4 119.4(4)
S3 C5 S4 115.4(3)
C5 C6 S5 124.6(4)
C5 C6 S6 119.8(4)
S5 C6 S6 115.6(3)
C8 C7 S5 117.2(4)
C8 C7 S7 121.3(4)
S5 C7 S7 121.5(3)
C7 C8 S8 123.9(4)
C7 C8 S6 116.5(4)
S8 C8 S6 119.3(3)
C10 C9 S7 111.9(4)
O1 C10 C9 106.3(4)
O1 C10 C11 111.2(5)
C9 C10 C11 111.3(5)
C13 C12 S8 109.0(4)
O2 C13 C14 111.6(5)
O2 C13 C12 106.8(4)
C14 C13 C12 109.7(5)
C16 C15 S9 116.5(6)
C15 C16 S10 115.9(6)
C18 C17 S11 116.8(4)
C18 C17 S9 129.4(4)
S11 C17 S9 113.8(3)
C17 C18 S10 127.9(4)
C17 C18 S12 116.4(4)
S10 C18 S12 115.7(3)
C20 C19 S11 120.7(4)
C20 C19 S12 123.8(4)
S11 C19 S12 115.5(3)
C19 C20 S14 123.4(4)
C19 C20 S13 120.6(4)
S14 C20 S13 116.0(3)
C22 C21 S13 116.9(4)
C22 C21 S15 122.6(4)
S13 C21 S15 120.0(3)
C21 C22 S16 123.8(4)
C21 C22 S14 115.9(4)
S16 C22 S14 120.2(3)
C24 C23 S15 108.5(4)
O3 C24 C23 106.5(5)
O3 C24 C25 111.6(5)
C23 C24 C25 110.4(5)
C27 C26 S16 108.9(4)
O4 C27 C28 112.0(5)
O4 C27 C26 111.7(5)
C28 C27 C26 109.0(4)

loop_
_geom_bond_atom_site_label_1
_geom_bond_atom_site_label_2
_geom_bond_distance
S1 C3 1.740(5)
S1 C1 1.812(6)
S2 C4 1.741(6)
S2 C2 1.811(6)
S3 C5 1.724(5)
S3 C3 1.745(6)
S4 C5 1.730(6)
S4 C4 1.737(5)
S5 C6 1.729(6)
S5 C7 1.738(5)
S6 C6 1.732(5)
S6 C8 1.744(6)
S7 C7 1.744(6)
S7 C9 1.822(5)
S8 C8 1.737(5)
S8 C12 1.821(6)
S9 C17 1.740(6)
S9 C15 1.817(7)
S10 C18 1.738(5)
S10 C16 1.789(8)
S11 C19 1.714(6)
S11 C17 1.734(5)
S12 C19 1.728(5)
S12 C18 1.740(5)
S13 C20 1.724(5)
S13 C21 1.731(6)
S14 C20 1.717(6)
S14 C22 1.742(5)
S15 C21 1.738(5)
S15 C23 1.821(6)
S16 C22 1.731(6)
S16 C26 1.817(5)
O1 C10 1.428(7)
O2 C13 1.413(7)
O3 C24 1.431(7)
O4 C27 1.414(7)
C1 C2 1.492(8)
C3 C4 1.348(8)
C5 C6 1.375(7)
C7 C8 1.356(8)
C9 C10 1.514(7)
C10 C11 1.515(8)
C12 C13 1.522(7)
C13 C14 1.515(8)
C15 C16 1.432(10)
C17 C18 1.357(8)
C19 C20 1.383(7)
C21 C22 1.371(8)
C23 C24 1.511(8)
C24 C25 1.513(8)
C26 C27 1.532(7)
C27 C28 1.519(8)

loop_
_geom_hbond_atom_site_label_D
_geom_hbond_atom_site_label_H
_geom_hbond_atom_site_label_A
_geom_hbond_distance_DH
_geom_hbond_distance_HA
_geom_hbond_distance_DA
_geom_hbond_angle_DHA
_geom_hbond_site_symmetry_A
O1 H1 Br1 0.8500 2.451 3.251(4) 157.1 2_454
O2 H2 Br2 0.8500 2.58 3.340(4) 149 1_656
O3 H3 Br1 0.8500 2.361 3.208(4) 174 1_454
O4 H4 Br2 0.8500 2.488 3.306(4) 162 2_443

loop_
_geom_torsion_atom_site_label_1
_geom_torsion_atom_site_label_2
_geom_torsion_atom_site_label_3
_geom_torsion_atom_site_label_4
_geom_torsion
C3 S1 C1 C2 55.9(5)
S1 C1 C2 S2 -73.5(5)
C4 S2 C2 C1 43.2(5)
C1 S1 C3 C4 -18.6(5)
C1 S1 C3 S3 160.4(3)
C5 S3 C3 C4 -0.9(5)
C5 S3 C3 S1 179.9(3)
S1 C3 C4 S4 176.1(3)
S3 C3 C4 S4 -3.0(6)
S1 C3 C4 S2 -1.2(8)
S3 C3 C4 S2 179.7(3)
C5 S4 C4 C3 5.2(5)
C5 S4 C4 S2 -177.1(3)
C2 S2 C4 C3 -7.0(6)
C2 S2 C4 S4 175.6(3)
C3 S3 C5 C6 -175.1(5)
C3 S3 C5 S4 4.4(3)
C4 S4 C5 C6 173.9(4)
C4 S4 C5 S3 -5.7(3)
S3 C5 C6 S5 -1.0(7)
S4 C5 C6 S5 179.5(3)
S3 C5 C6 S6 178.8(3)
S4 C5 C6 S6 -0.7(6)
C7 S5 C6 C5 177.0(5)
C7 S5 C6 S6 -2.9(4)
C8 S6 C6 C5 -176.5(5)
C8 S6 C6 S5 3.3(4)
C6 S5 C7 C8 1.0(5)
C6 S5 C7 S7 -178.7(3)
C9 S7 C7 C8 170.7(4)
C9 S7 C7 S5 -9.7(4)
S5 C7 C8 S8 174.1(3)
S7 C7 C8 S8 -6.3(7)
S5 C7 C8 S6 1.2(6)
S7 C7 C8 S6 -179.2(3)
C12 S8 C8 C7 155.7(5)
C12 S8 C8 S6 -31.6(4)
C6 S6 C8 C7 -2.7(5)
C6 S6 C8 S8 -175.9(3)
C7 S7 C9 C10 104.1(4)
S7 C9 C10 O1 60.0(5)
S7 C9 C10 C11 -178.7(4)
C8 S8 C12 C13 -179.0(4)
S8 C12 C13 O2 65.6(5)
S8 C12 C13 C14 -173.3(4)
C17 S9 C15 C16 -39.3(7)
S9 C15 C16 S10 68.4(8)
C18 S10 C16 C15 -52.4(7)
C19 S11 C17 C18 -1.6(5)
C19 S11 C17 S9 -179.7(3)
C15 S9 C17 C18 5.8(6)
C15 S9 C17 S11 -176.4(4)
S11 C17 C18 S10 -178.3(3)
S9 C17 C18 S10 -0.6(8)
S11 C17 C18 S12 0.8(6)
S9 C17 C18 S12 178.5(3)
C16 S10 C18 C17 18.9(6)
C16 S10 C18 S12 -160.2(4)
C19 S12 C18 C17 0.5(5)
C19 S12 C18 S10 179.7(3)
C17 S11 C19 C20 -177.4(4)
C17 S11 C19 S12 2.0(3)
C18 S12 C19 C20 177.7(5)
C18 S12 C19 S11 -1.6(3)
S11 C19 C20 S14 179.4(3)
S12 C19 C20 S14 0.1(7)
S11 C19 C20 S13 -0.9(6)
S12 C19 C20 S13 179.8(3)
C22 S14 C20 C19 -176.7(5)
C22 S14 C20 S13 3.6(3)
C21 S13 C20 C19 176.4(4)
C21 S13 C20 S14 -3.8(3)
C20 S13 C21 C22 2.6(4)
C20 S13 C21 S15 175.2(3)
C23 S15 C21 C22 -158.0(5)
C23 S15 C21 S13 29.8(4)
S13 C21 C22 S16 176.2(3)
S15 C21 C22 S16 3.7(7)
S13 C21 C22 S14 -0.6(6)
S15 C21 C22 S14 -173.0(3)
C26 S16 C22 C21 172.4(5)
C26 S16 C22 S14 -11.0(4)
C20 S14 C22 C21 -1.8(4)
C20 S14 C22 S16 -178.6(3)
C21 S15 C23 C24 161.3(4)
S15 C23 C24 O3 47.9(5)
S15 C23 C24 C25 169.3(4)
C22 S16 C26 C27 173.0(4)
S16 C26 C27 O4 59.4(5)
S16 C26 C27 C28 -176.3(4)
